data_2010875
loop_
_publ_author_name
'Abrahams, Brendan F.'
'Hoskins, Bernard F.'
'Hudson, Timothy A.'
'Robson, Richard'

_publ_section_title
;Monoclinic and triclinic forms of
 bis[2-hydroxy-2,2-bis(2-pyridyl)ethanoato-<i>O</i>^1^,<i>N</i>,<i>N</i>']nickel(II)
;
_journal_issue 4
_journal_name_full 'Acta Crystallographica Section C'
_journal_page_first e126
_journal_page_last e127
_journal_paper_doi 10.1107/S0108270100003401
_journal_volume 56
_journal_year 2000
_chemical_formula_iupac '[Ni (C12 H9 N2 O3)2]'
_chemical_formula_sum 'C24 H18 N4 Ni O6'
_chemical_formula_weight 517.13
_chemical_name_common Bis(pyridilate)nickel(II)
_chemical_name_systematic
;
bis[2-hydroxy-2,2-bis(2-pyridyl)ethanoate-O^1^,N,N']nickel(II)
;
_space_group_IT_number 4
_symmetry_cell_setting monoclinic
_symmetry_space_group_name_Hall 'P 2yb'
_symmetry_space_group_name_H-M 'P 1 21 1'
_audit_creation_method SHELXL-97
_cell_angle_alpha 90.00
_cell_angle_beta 96.560(11)
_cell_angle_gamma 90.00
_cell_formula_units_Z 2
_cell_length_a 7.7763(8)
_cell_length_b 15.736(2)
_cell_length_c 8.8390(14)
_cell_measurement_reflns_used 25
_cell_measurement_temperature 293(2)
_cell_measurement_theta_max 37.6
_cell_measurement_theta_min 11.7
_cell_volume 1074.5(2)
_computing_cell_refinement 'CAD-4 Software'
_computing_data_collection 'CAD-4 Software (Enraf-Nonius, 1989)'
_computing_data_reduction 'PROCESS_DATA (Gable et al., 1993)'
_computing_structure_refinement 'SHELXL97 (Sheldrick, 1997)'
_computing_structure_solution 'SHELXS86 (Sheldrick, 1990)'
_diffrn_ambient_temperature 293(2)
_diffrn_measured_fraction_theta_full 1.000
_diffrn_measured_fraction_theta_max 1.000
_diffrn_measurement_device_type 'Enraf-Nonius CAD-4'
_diffrn_measurement_method \w--2\q
_diffrn_radiation_monochromator none
_diffrn_radiation_source 'fine-focus sealed tube'
_diffrn_radiation_type CuK\a
_diffrn_radiation_wavelength 1.54180
_diffrn_reflns_av_R_equivalents .034
_diffrn_reflns_av_sigmaI/netI .0448
_diffrn_reflns_limit_h_max 9
_diffrn_reflns_limit_h_min -9
_diffrn_reflns_limit_k_max 1
_diffrn_reflns_limit_k_min -19
_diffrn_reflns_limit_l_max 11
_diffrn_reflns_limit_l_min -1
_diffrn_reflns_number 2922
_diffrn_reflns_theta_full 74.60
_diffrn_reflns_theta_max 74.60
_diffrn_reflns_theta_min 5.04
_diffrn_standards_decay_% 0
_diffrn_standards_interval_time 120
_diffrn_standards_number 3
_exptl_absorpt_coefficient_mu 1.758
_exptl_absorpt_correction_T_max .905
_exptl_absorpt_correction_T_min .776
_exptl_absorpt_correction_type numerical
_exptl_absorpt_process_details '(SHELX76; Sheldrick, 1976)'
_exptl_crystal_colour 'pale purple'
_exptl_crystal_density_diffrn 1.598
_exptl_crystal_density_method 'not measured'
_exptl_crystal_description parallelepiped
_exptl_crystal_F_000 532
_exptl_crystal_size_max .11
_exptl_crystal_size_mid .10
_exptl_crystal_size_min .07
_refine_diff_density_max .431
_refine_diff_density_min -.557
_refine_ls_abs_structure_details 'Flack H D (1983), Acta Cryst. A39, 876-881'
_refine_ls_abs_structure_Flack .48(10)
_refine_ls_extinction_method none
_refine_ls_goodness_of_fit_ref 1.054
_refine_ls_hydrogen_treatment refU
_refine_ls_matrix_type full
_refine_ls_number_parameters 321
_refine_ls_number_reflns 2445
_refine_ls_number_restraints 1
_refine_ls_restrained_S_all 1.053
_refine_ls_R_factor_all .055
_refine_ls_R_factor_gt .044
_refine_ls_shift/su_max <0.001
_refine_ls_shift/su_mean .000
_refine_ls_structure_factor_coef Fsqd
_refine_ls_weighting_details 'calc w = 1/[\s^2^(Fo^2^)+(0.0605P)^2^+0.3968P] where P = (Fo^2^+2Fc^2^)/3'
_refine_ls_weighting_scheme calc
_refine_ls_wR_factor_ref .116
_reflns_number_gt 2102
_reflns_number_total 2445
_reflns_threshold_expression I>2\s(I)
_cod_data_source_file qb0193.cif
_cod_data_source_block mono
_cod_original_sg_symbol_H-M 'P 21'
_cod_database_code 2010875
_cod_database_fobs_code 2010875

loop_
_symmetry_equiv_pos_as_xyz
'x, y, z'
'-x, y+1/2, -z'

loop_
_atom_site_label
_atom_site_fract_x
_atom_site_fract_y
_atom_site_fract_z
_atom_site_U_iso_or_equiv
_atom_site_adp_type
_atom_site_calc_flag
_atom_site_refinement_flags
_atom_site_occupancy
_atom_site_disorder_assembly
_atom_site_disorder_group
_atom_site_type_symbol
Ni1 .06566(10) .00000(11) .19905(9) .0315(2) Uani d . 1 . . Ni
O1 -.0175(5) .1067(3) .3003(4) .0398(9) Uani d . 1 . . O
O2 .0463(6) .2131(3) .4645(6) .0601(13) Uani d . 1 . . O
O3 .3513(6) .1652(3) .5556(4) .0474(10) Uani d . 1 . . O
O4 .1582(5) -.1062(3) .1043(4) .0414(9) Uani d . 1 . . O
O5 .1193(7) -.2071(3) -.0720(5) .0579(12) Uani d . 1 . . O
O6 -.1919(6) -.1676(4) -.1711(5) .0587(12) Uani d . 1 . . O
N1 .1676(5) -.0359(3) .4172(5) .0332(10) Uani d . 1 . . N
N2 .2985(5) .0616(3) .1862(5) .0346(10) Uani d . 1 . . N
N3 -.0344(6) .0363(3) -.0190(5) .0348(10) Uani d . 1 . . N
N4 -.1660(6) -.0663(3) .1997(5) .0383(10) Uani d . 1 . . N
C1 .2567(6) .0216(3) .5067(6) .0319(12) Uani d . 1 . . C
C2 .3369(7) .0010(6) .6494(6) .0459(12) Uani d . 1 . . C
H2 .3995 .0416 .7091 .042(9) Uiso calc R 1 . . H
C3 .3222(8) -.0816(5) .7017(7) .0512(16) Uani d . 1 . . C
H3 .3751 -.0967 .7976 .042(9) Uiso calc R 1 . . H
C4 .2300(8) -.1407(4) .6127(7) .0465(15) Uani d . 1 . . C
H4 .2174 -.1959 .6472 .042(9) Uiso calc R 1 . . H
C5 .1556(8) -.1157(4) .4685(6) .0382(12) Uani d . 1 . . C
H5 .0955 -.1557 .4057 .042(9) Uiso calc R 1 . . H
C6 .2673(7) .1113(4) .4439(6) .0362(12) Uani d . 1 . . C
C7 .3641(7) .1107(4) .3028(6) .0356(11) Uani d . 1 . . C
C8 .5144(8) .1577(4) .2978(8) .0458(14) Uani d . 1 . . C
H8 .5576 .1913 .3799 .054(10) Uiso calc R 1 . . H
C9 .5993(9) .1535(5) .1675(8) .0479(15) Uani d . 1 . . C
H9 .6998 .1845 .1602 .054(10) Uiso calc R 1 . . H
C10 .5305(8) .1023(5) .0503(7) .0516(16) Uani d . 1 . . C
H10 .5851 .0977 -.0376 .054(10) Uiso calc R 1 . . H
C11 .3820(7) .0579(4) .0630(6) .0423(13) Uani d . 1 . . C
H11 .3373 .0237 -.0179 .054(10) Uiso calc R 1 . . H
C12 .0788(8) .1475(4) .3971(6) .0389(13) Uani d . 1 . . C
C13 -.1087(7) -.0226(4) -.1154(6) .0385(14) Uani d . 1 . . C
C14 -.1757(8) -.0009(6) -.2625(6) .0513(14) Uani d . 1 . . C
H14 -.2260 -.0423 -.3284 .082(14) Uiso calc R 1 . . H
C15 -.1679(10) .0814(5) -.3103(8) .0614(19) Uani d . 1 . . C
H15 -.2122 .0964 -.4089 .082(14) Uiso calc R 1 . . H
C16 -.0947(9) .1410(5) -.2124(7) .0549(17) Uani d . 1 . . C
H16 -.0899 .1975 -.2423 .082(14) Uiso calc R 1 . . H
C17 -.0267(9) .1162(4) -.0659(7) .0439(14) Uani d . 1 . . C
H17 .0254 .1568 .0007 .082(14) Uiso calc R 1 . . H
C18 -.1147(7) -.1134(4) -.0546(6) .0386(13) Uani d . 1 . . C
C19 -.2224(7) -.1158(4) .0824(6) .0377(12) Uani d . 1 . . C
C20 -.3670(8) -.1676(5) .0800(8) .0511(15) Uani d . 1 . . C
H20 -.4017 -.2023 -.0030 .064(11) Uiso calc R 1 . . H
C21 -.4569(8) -.1656(6) .2047(9) .057(2) Uani d . 1 . . C
H21 -.5554 -.1989 .2066 .064(11) Uiso calc R 1 . . H
C22 -.4018(8) -.1147(5) .3267(8) .0572(18) Uani d . 1 . . C
H22 -.4609 -.1142 .4125 .064(11) Uiso calc R 1 . . H
C23 -.2584(8) -.0646(5) .3206(7) .0461(14) Uani d . 1 . . C
H23 -.2238 -.0284 .4017 .064(11) Uiso calc R 1 . . H
C24 .0711(8) -.1459(4) -.0035(6) .0388(12) Uani d . 1 . . C

loop_
_atom_site_aniso_label
_atom_site_aniso_U_11
_atom_site_aniso_U_22
_atom_site_aniso_U_33
_atom_site_aniso_U_12
_atom_site_aniso_U_13
_atom_site_aniso_U_23
Ni1 .0312(3) .0352(4) .0281(3) -.0017(4) .0039(3) -.0009(4)
O1 .039(2) .041(2) .039(2) .0071(17) .0049(16) .0006(19)
O2 .071(3) .042(3) .067(3) .014(2) .005(2) -.018(2)
O3 .062(3) .044(2) .034(2) -.013(2) -.0027(18) -.0121(18)
O4 .0359(18) .042(2) .046(2) .0019(17) .0041(16) -.006(2)
O5 .079(3) .041(2) .056(3) .004(2) .020(2) -.008(2)
O6 .071(3) .061(3) .043(2) -.021(3) -.001(2) -.017(2)
N1 .038(2) .031(2) .030(2) .0031(19) .0026(18) .0011(19)
N2 .036(2) .036(2) .033(2) -.007(2) .0080(17) -.001(2)
N3 .036(2) .041(2) .028(2) -.004(2) .0053(18) .001(2)
N4 .036(2) .042(3) .038(2) -.003(2) .0078(18) -.001(2)
C1 .033(2) .035(3) .028(2) -.0012(19) .0028(19) -.001(2)
C2 .049(3) .054(3) .034(2) -.004(4) -.001(2) -.001(4)
C3 .056(3) .062(4) .034(3) -.002(3) -.001(3) .010(3)
C4 .051(3) .043(3) .048(3) .015(3) .015(3) .018(3)
C5 .046(3) .030(3) .039(3) .001(3) .005(2) .004(2)
C6 .043(3) .035(3) .031(3) -.006(2) .002(2) -.007(2)
C7 .036(2) .038(3) .033(3) -.004(2) .004(2) -.001(2)
C8 .042(3) .043(3) .051(3) -.008(3) .000(3) .001(3)
C9 .037(3) .047(4) .060(4) -.008(3) .008(3) .008(3)
C10 .047(3) .062(4) .048(3) -.002(3) .016(3) .009(3)
C11 .038(3) .051(4) .040(3) -.009(3) .011(2) -.008(3)
C12 .047(3) .036(3) .035(3) .002(3) .006(2) .003(2)
C13 .043(3) .046(4) .026(2) .000(2) .005(2) .000(2)
C14 .062(3) .061(4) .030(2) -.009(5) -.002(2) -.003(4)
C15 .076(4) .069(5) .037(3) -.004(4) -.005(3) .014(3)
C16 .071(5) .051(4) .043(3) .002(4) .004(3) .010(3)
C17 .050(3) .041(3) .041(3) .001(3) .008(3) .005(3)
C18 .044(3) .042(3) .030(3) -.009(3) .001(2) -.007(2)
C19 .037(3) .032(3) .044(3) -.006(2) .001(2) .002(2)
C20 .045(3) .050(4) .056(4) -.014(3) .000(3) .007(3)
C21 .029(3) .065(5) .078(5) -.007(3) .007(3) .019(4)
C22 .040(3) .073(5) .063(4) .000(3) .025(3) .010(4)
C23 .044(3) .056(4) .040(3) .000(3) .014(2) .004(3)
C24 .052(3) .026(3) .039(3) -.002(2) .013(3) -.001(2)

loop_
_atom_type_symbol
_atom_type_description
_atom_type_scat_dispersion_real
_atom_type_scat_dispersion_imag
_atom_type_scat_source
C C .0181 .0091 'International Tables Vol C Tables 4.2.6.8 and 6.1.1.4'
H H .0000 .0000 'International Tables Vol C Tables 4.2.6.8 and 6.1.1.4'
N N .0311 .0180 'International Tables Vol C Tables 4.2.6.8 and 6.1.1.4'
O O .0492 .0322 'International Tables Vol C Tables 4.2.6.8 and 6.1.1.4'
Ni Ni -3.0029 .5091 'International Tables Vol C Tables 4.2.6.8 and 6.1.1.4'

loop_
_geom_angle_atom_site_label_1
_geom_angle_atom_site_label_2
_geom_angle_atom_site_label_3
_geom_angle
_geom_angle_publ_flag
O4 Ni1 O1 177.53(17) yes
O4 Ni1 N2 90.52(17) yes
O1 Ni1 N2 87.83(19) yes
O4 Ni1 N3 87.50(18) yes
O1 Ni1 N3 94.42(18) yes
N2 Ni1 N3 93.30(18) yes
O4 Ni1 N1 92.50(18) yes
O1 Ni1 N1 85.56(17) yes
N2 Ni1 N1 86.27(18) yes
N3 Ni1 N1 179.6(2) yes
O4 Ni1 N4 86.37(19) yes
O1 Ni1 N4 95.33(18) yes
N2 Ni1 N4 176.4(2) yes
N3 Ni1 N4 84.70(18) yes
N1 Ni1 N4 95.73(19) yes
C12 O1 Ni1 121.9(4) yes
C24 O4 Ni1 122.0(4) yes
C1 N1 C5 118.8(5) no
C1 N1 Ni1 118.8(4) yes
C5 N1 Ni1 122.3(4) yes
C11 N2 C7 118.4(5) no
C11 N2 Ni1 122.4(4) yes
C7 N2 Ni1 119.1(3) yes
C17 N3 C13 119.1(5) no
C17 N3 Ni1 121.7(4) yes
C13 N3 Ni1 119.2(4) yes
C19 N4 C23 118.0(5) no
C19 N4 Ni1 119.9(4) yes
C23 N4 Ni1 122.0(4) yes
N1 C1 C2 122.1(6) no
N1 C1 C6 117.1(4) no
C2 C1 C6 120.8(5) no
C1 C2 C3 118.5(6) no
C4 C3 C2 120.2(5) no
C3 C4 C5 118.0(6) no
N1 C5 C4 122.4(6) no
O3 C6 C1 110.1(4) no
O3 C6 C7 110.2(5) no
C1 C6 C7 110.1(5) no
O3 C6 C12 108.0(5) no
C1 C6 C12 110.0(5) no
C7 C6 C12 108.4(4) no
N2 C7 C8 122.0(5) no
N2 C7 C6 116.9(5) no
C8 C7 C6 121.2(5) no
C7 C8 C9 118.8(6) no
C10 C9 C8 118.1(6) no
C11 C10 C9 119.9(6) no
N2 C11 C10 122.8(6) no
O2 C12 O1 128.5(6) yes
O2 C12 C6 114.2(5) no
O1 C12 C6 117.3(5) no
N3 C13 C14 120.9(6) no
N3 C13 C18 116.7(4) no
C14 C13 C18 122.4(6) no
C15 C14 C13 119.9(7) no
C16 C15 C14 119.2(6) no
C15 C16 C17 119.0(7) no
N3 C17 C16 121.9(6) no
O6 C18 C13 109.5(5) no
O6 C18 C19 109.4(5) no
C13 C18 C19 109.7(5) no
O6 C18 C24 108.4(5) no
C13 C18 C24 110.2(5) no
C19 C18 C24 109.5(4) no
N4 C19 C20 123.4(6) no
N4 C19 C18 115.8(5) no
C20 C19 C18 120.8(5) no
C21 C20 C19 117.5(7) no
C20 C21 C22 120.2(6) no
C23 C22 C21 119.1(6) no
N4 C23 C22 121.8(6) no
O5 C24 O4 126.5(6) yes
O5 C24 C18 116.4(5) no
O4 C24 C18 117.1(5) no

loop_
_geom_bond_atom_site_label_1
_geom_bond_atom_site_label_2
_geom_bond_site_symmetry_2
_geom_bond_distance
_geom_bond_publ_flag
Ni1 O4 . 2.037(4) yes
Ni1 O1 . 2.042(4) yes
Ni1 N2 . 2.069(4) yes
Ni1 N3 . 2.075(4) yes
Ni1 N1 . 2.077(4) yes
Ni1 N4 . 2.082(5) yes
O1 C12 . 1.249(7) yes
O2 C12 . 1.232(7) yes
O3 C6 . 1.405(6) yes
O4 C24 . 1.269(7) yes
O5 C24 . 1.218(7) yes
O6 C18 . 1.416(7) yes
N1 C1 . 1.341(6) no
N1 C5 . 1.342(7) no
N2 C11 . 1.331(7) no
N2 C7 . 1.341(7) no
N3 C17 . 1.327(8) no
N3 C13 . 1.343(7) no
N4 C19 . 1.331(7) no
N4 C23 . 1.355(7) no
C1 C2 . 1.380(7) no
C1 C6 . 1.523(8) no
C2 C3 . 1.389(11) no
C3 C4 . 1.367(9) no
C4 C5 . 1.395(8) no
C6 C7 . 1.529(7) no
C6 C12 . 1.583(8) no
C7 C8 . 1.388(8) no
C8 C9 . 1.392(9) no
C9 C10 . 1.372(10) no
C10 C11 . 1.365(8) no
C13 C14 . 1.387(7) no
C13 C18 . 1.530(8) no
C14 C15 . 1.366(12) no
C15 C16 . 1.356(10) no
C16 C17 . 1.398(8) no
C18 C19 . 1.549(8) no
C18 C24 . 1.551(8) no
C19 C20 . 1.388(8) no
C20 C21 . 1.371(9) no
C21 C22 . 1.372(11) no
C22 C23 . 1.372(9) no
